data_7106339
loop_
_publ_author_name
'Preeti Chadha'
'Paul J. Ragogna'

_publ_section_title
;
 Side chain Co(I) polymers featuring acrylate functionalized neutral 18
 electron CpCo(C4R4) (R = Ph, Me) units
;
_journal_name_full Chem.Commun.
_journal_page_first 5301
_journal_paper_doi 10.1039/c1cc11076d
_journal_volume 47
_journal_year 2011
_chemical_formula_moiety 'C20 H25 Co O3'
_chemical_formula_sum 'C20 H25 Co O3'
_chemical_formula_weight 372.33
_chemical_name_systematic
;
?
;
_space_group_IT_number 2
_symmetry_cell_setting triclinic
_symmetry_space_group_name_Hall '-P 1'
_symmetry_space_group_name_H-M 'P -1'
_atom_sites_solution_hydrogens geom
_atom_sites_solution_primary direct
_atom_sites_solution_secondary difmap
_audit_creation_method SHELXL-97
_cell_angle_alpha 82.551(2)
_cell_angle_beta 68.949(2)
_cell_angle_gamma 75.849(3)
_cell_formula_units_Z 2
_cell_length_a 8.3122(4)
_cell_length_b 10.9110(5)
_cell_length_c 11.2874(5)
_cell_measurement_reflns_used 38362
_cell_measurement_temperature 150(2)
_cell_measurement_theta_max 52.78
_cell_measurement_theta_min 5.335
_cell_volume 925.40(8)
_computing_cell_refinement 'Bruker SAINT'
_computing_data_collection 'Bruker APEX2'
_computing_data_reduction 'Bruker SAINT'
_computing_molecular_graphics 'Bruker SHELXTL'
_computing_publication_material 'Bruker SHELXTL'
_computing_structure_refinement 'SHELXL-97 (Sheldrick, 2008)'
_computing_structure_solution 'SHELXS-97 (Sheldrick, 2008)'
_diffrn_ambient_temperature 150(2)
_diffrn_measured_fraction_theta_full 0.986
_diffrn_measured_fraction_theta_max 0.986
_diffrn_measurement_device_type 'Bruker APEX-II CCD'
_diffrn_measurement_method '\f and \w scans'
_diffrn_radiation_monochromator graphite
_diffrn_radiation_source 'fine-focus sealed tube'
_diffrn_radiation_type MoK\a
_diffrn_radiation_wavelength 0.71073
_diffrn_reflns_av_R_equivalents 0.0737
_diffrn_reflns_av_sigmaI/netI 0.0720
_diffrn_reflns_limit_h_max 12
_diffrn_reflns_limit_h_min -12
_diffrn_reflns_limit_k_max 15
_diffrn_reflns_limit_k_min -15
_diffrn_reflns_limit_l_max 16
_diffrn_reflns_limit_l_min -16
_diffrn_reflns_number 38362
_diffrn_reflns_theta_full 31.31
_diffrn_reflns_theta_max 31.31
_diffrn_reflns_theta_min 1.93
_exptl_absorpt_coefficient_mu 0.941
_exptl_absorpt_correction_T_max 0.9723
_exptl_absorpt_correction_T_min 0.9118
_exptl_absorpt_correction_type multi-scan
_exptl_absorpt_process_details 'DENZO-SMN (Otwinowski & Minor, 1997)'
_exptl_crystal_colour yellow
_exptl_crystal_density_diffrn 1.336
_exptl_crystal_density_method 'not measured'
_exptl_crystal_description plate
_exptl_crystal_F_000 392
_exptl_crystal_size_max 0.10
_exptl_crystal_size_mid 0.09
_exptl_crystal_size_min 0.03
_refine_diff_density_max 0.408
_refine_diff_density_min -0.395
_refine_diff_density_rms 0.078
_refine_ls_extinction_method none
_refine_ls_goodness_of_fit_ref 1.036
_refine_ls_hydrogen_treatment mixed
_refine_ls_matrix_type full
_refine_ls_number_parameters 225
_refine_ls_number_reflns 5983
_refine_ls_number_restraints 0
_refine_ls_restrained_S_all 1.036
_refine_ls_R_factor_all 0.0776
_refine_ls_R_factor_gt 0.0428
_refine_ls_shift/su_max 0.001
_refine_ls_shift/su_mean 0.000
_refine_ls_structure_factor_coef Fsqd
_refine_ls_weighting_details 'calc w=1/[\s^2^(Fo^2^)+(0.0000P)^2^+0.6354P] where P=(Fo^2^+2Fc^2^)/3'
_refine_ls_weighting_scheme calc
_refine_ls_wR_factor_gt 0.0819
_refine_ls_wR_factor_ref 0.0941
_reflns_number_gt 4262
_reflns_number_total 5983
_reflns_threshold_expression >2sigma(I)
_cod_data_source_file c1cc11076d.txt
_cod_data_source_block b11003_0m
_cod_original_cell_volume 925.40(7)
_cod_original_sg_symbol_H-M P-1
_cod_database_code 7106339

loop_
_symmetry_equiv_pos_as_xyz
'x, y, z'
'-x, -y, -z'

loop_
_atom_site_label
_atom_site_type_symbol
_atom_site_fract_x
_atom_site_fract_y
_atom_site_fract_z
_atom_site_U_iso_or_equiv
_atom_site_adp_type
_atom_site_occupancy
_atom_site_symmetry_multiplicity
_atom_site_calc_flag
_atom_site_refinement_flags
_atom_site_disorder_assembly
_atom_site_disorder_group
Co1 Co 0.38319(4) 0.32204(3) 0.36212(3) 0.01943(8) Uani 1 1 d . . .
O1 O 0.0071(2) 0.44046(15) 0.23193(16) 0.0344(4) Uani 1 1 d . . .
O2 O 0.1806(2) 0.09637(14) 0.07128(15) 0.0333(4) Uani 1 1 d . . .
O3 O -0.0218(2) -0.02163(17) 0.1643(2) 0.0566(6) Uani 1 1 d . . .
C1 C 0.3274(2) 0.22334(18) 0.52685(19) 0.0208(4) Uani 1 1 d . . .
C2 C 0.2543(2) 0.18593(18) 0.4407(2) 0.0212(4) Uani 1 1 d . . .
C6 C 0.0741(3) 0.1816(2) 0.4464(2) 0.0320(5) Uani 1 1 d . . .
H6A H 0.0434 0.1028 0.4910 0.048 Uiso 1 1 calc R . .
H6B H 0.0714 0.1852 0.3599 0.048 Uiso 1 1 calc R . .
H6C H -0.0111 0.2540 0.4921 0.048 Uiso 1 1 calc R . .
C3 C 0.4333(3) 0.13561(18) 0.35580(19) 0.0215(4) Uani 1 1 d . . .
C7 C 0.5089(3) 0.0577(2) 0.2421(2) 0.0321(5) Uani 1 1 d . . .
H7A H 0.5183 -0.0321 0.2692 0.048 Uiso 1 1 calc R . .
H7B H 0.6264 0.0728 0.1915 0.048 Uiso 1 1 calc R . .
H7C H 0.4319 0.0809 0.1907 0.048 Uiso 1 1 calc R . .
C4 C 0.5048(2) 0.17316(18) 0.44205(19) 0.0203(4) Uani 1 1 d . . .
C8 C 0.6840(3) 0.1510(2) 0.4513(2) 0.0291(5) Uani 1 1 d . . .
H8A H 0.7088 0.0692 0.4959 0.044 Uiso 1 1 calc R . .
H8B H 0.6892 0.2186 0.4984 0.044 Uiso 1 1 calc R . .
H8C H 0.7721 0.1507 0.3657 0.044 Uiso 1 1 calc R . .
C5 C 0.2529(3) 0.2716(2) 0.6569(2) 0.0302(5) Uani 1 1 d . . .
H5A H 0.2399 0.2003 0.7195 0.045 Uiso 1 1 calc R . .
H5B H 0.1373 0.3279 0.6685 0.045 Uiso 1 1 calc R . .
H5C H 0.3325 0.3184 0.6684 0.045 Uiso 1 1 calc R . .
C13 C 0.2333(3) 0.50153(18) 0.3542(2) 0.0245(4) Uani 1 1 d . . .
H13A H 0.1087 0.5328 0.4099 0.029 Uiso 1 1 calc R . .
C12 C 0.3865(3) 0.50971(19) 0.3774(2) 0.0291(5) Uani 1 1 d . . .
H12A H 0.3884 0.5459 0.4537 0.035 Uiso 1 1 calc R . .
C11 C 0.5377(3) 0.4563(2) 0.2748(2) 0.0330(5) Uani 1 1 d . . .
H11A H 0.6636 0.4483 0.2669 0.040 Uiso 1 1 calc R . .
C10 C 0.4783(3) 0.4146(2) 0.1871(2) 0.0282(5) Uani 1 1 d . . .
H10A H 0.5549 0.3734 0.1056 0.034 Uiso 1 1 calc R . .
C9 C 0.2883(3) 0.44305(18) 0.2355(2) 0.0230(4) Uani 1 1 d . . .
C14 C 0.1669(3) 0.41331(18) 0.1796(2) 0.0246(4) Uani 1 1 d . . .
C15 C 0.2494(3) 0.3505(2) 0.0534(2) 0.0330(5) Uani 1 1 d . . .
H15A H 0.3368 0.2730 0.0619 0.040 Uiso 1 1 calc R . .
H15B H 0.3140 0.4084 -0.0108 0.040 Uiso 1 1 calc R . .
C16 C 0.1192(4) 0.3145(2) 0.0043(2) 0.0436(7) Uani 1 1 d . . .
H16A H 0.0233 0.3896 0.0061 0.052 Uiso 1 1 calc R . .
H16B H 0.1809 0.2918 -0.0854 0.052 Uiso 1 1 calc R . .
C17 C 0.0381(3) 0.2066(2) 0.0776(3) 0.0377(6) Uani 1 1 d . . .
H17A H -0.0284 0.2283 0.1672 0.045 Uiso 1 1 calc R . .
H17B H -0.0443 0.1888 0.0402 0.045 Uiso 1 1 calc R . .
C18 C 0.1300(3) -0.0125(2) 0.1207(2) 0.0321(5) Uani 1 1 d . . .
C19 C 0.2832(3) -0.1174(2) 0.1129(2) 0.0332(5) Uani 1 1 d . . .
H19A H 0.3989 -0.1026 0.0716 0.040 Uiso 1 1 calc R . .
C20 C 0.2628(4) -0.2310(3) 0.1621(3) 0.0496(7) Uani 1 1 d . . .
H20A H 0.367(4) -0.298(3) 0.157(3) 0.056(9) Uiso 1 1 d . . .
H20B H 0.140(5) -0.249(3) 0.201(3) 0.079(11) Uiso 1 1 d . . .

loop_
_atom_site_aniso_label
_atom_site_aniso_U_11
_atom_site_aniso_U_22
_atom_site_aniso_U_33
_atom_site_aniso_U_23
_atom_site_aniso_U_13
_atom_site_aniso_U_12
Co1 0.01949(12) 0.01601(13) 0.02414(15) 0.00322(10) -0.00939(10) -0.00540(9)
O1 0.0313(8) 0.0299(8) 0.0460(10) -0.0079(7) -0.0214(7) 0.0023(6)
O2 0.0410(9) 0.0202(7) 0.0404(10) -0.0012(7) -0.0167(8) -0.0056(6)
O3 0.0355(10) 0.0342(10) 0.0870(16) -0.0013(10) -0.0057(10) -0.0080(8)
C1 0.0201(9) 0.0178(9) 0.0244(10) 0.0022(8) -0.0082(8) -0.0047(7)
C2 0.0194(9) 0.0156(9) 0.0296(11) 0.0049(8) -0.0101(8) -0.0058(7)
C6 0.0231(10) 0.0279(11) 0.0489(14) 0.0050(10) -0.0166(10) -0.0093(8)
C3 0.0227(9) 0.0159(9) 0.0266(11) 0.0020(8) -0.0101(8) -0.0044(7)
C7 0.0383(12) 0.0249(11) 0.0329(12) -0.0033(9) -0.0138(10) -0.0029(9)
C4 0.0177(8) 0.0177(9) 0.0261(10) 0.0041(8) -0.0088(8) -0.0051(7)
C8 0.0217(10) 0.0288(11) 0.0386(13) 0.0043(9) -0.0141(9) -0.0058(8)
C5 0.0322(11) 0.0277(11) 0.0263(11) -0.0006(9) -0.0062(9) -0.0048(9)
C13 0.0307(10) 0.0152(9) 0.0293(11) -0.0013(8) -0.0137(9) -0.0023(8)
C12 0.0426(13) 0.0161(9) 0.0373(13) 0.0030(9) -0.0226(10) -0.0103(9)
C11 0.0315(11) 0.0265(11) 0.0466(14) 0.0123(10) -0.0182(11) -0.0160(9)
C10 0.0280(10) 0.0228(10) 0.0293(12) 0.0076(9) -0.0056(9) -0.0084(8)
C9 0.0291(10) 0.0156(9) 0.0256(11) 0.0042(8) -0.0125(9) -0.0049(7)
C14 0.0334(11) 0.0140(9) 0.0277(11) 0.0026(8) -0.0152(9) -0.0021(8)
C15 0.0519(14) 0.0253(11) 0.0236(11) 0.0017(9) -0.0139(10) -0.0115(10)
C16 0.081(2) 0.0262(12) 0.0374(14) 0.0032(10) -0.0380(14) -0.0104(12)
C17 0.0475(14) 0.0234(11) 0.0526(16) -0.0056(11) -0.0319(13) -0.0017(10)
C18 0.0373(12) 0.0231(11) 0.0341(13) -0.0034(9) -0.0089(10) -0.0071(9)
C19 0.0366(12) 0.0286(12) 0.0299(12) -0.0019(10) -0.0065(10) -0.0059(9)
C20 0.0485(17) 0.0321(14) 0.0546(18) 0.0094(13) -0.0072(14) -0.0055(12)

loop_
_atom_type_symbol
_atom_type_description
_atom_type_scat_dispersion_real
_atom_type_scat_dispersion_imag
_atom_type_scat_source
C C 0.0033 0.0016 'International Tables Vol C Tables 4.2.6.8 and 6.1.1.4'
H H 0.0000 0.0000 'International Tables Vol C Tables 4.2.6.8 and 6.1.1.4'
O O 0.0106 0.0060 'International Tables Vol C Tables 4.2.6.8 and 6.1.1.4'
Co Co 0.3494 0.9721 'International Tables Vol C Tables 4.2.6.8 and 6.1.1.4'

loop_
_geom_angle_atom_site_label_1
_geom_angle_atom_site_label_2
_geom_angle_atom_site_label_3
_geom_angle
_geom_angle_site_symmetry_1
_geom_angle_site_symmetry_3
_geom_angle_publ_flag
C2 Co1 C3 43.51(8) . . ?
C2 Co1 C1 43.28(8) . . ?
C3 Co1 C1 62.80(8) . . ?
C2 Co1 C4 62.63(8) . . ?
C3 Co1 C4 42.93(8) . . ?
C1 Co1 C4 43.00(8) . . ?
C2 Co1 C9 115.06(8) . . ?
C3 Co1 C9 123.01(8) . . ?
C1 Co1 C9 147.19(8) . . ?
C4 Co1 C9 163.42(8) . . ?
C2 Co1 C13 116.85(8) . . ?
C3 Co1 C13 153.73(8) . . ?
C1 Co1 C13 118.09(8) . . ?
C4 Co1 C13 155.82(8) . . ?
C9 Co1 C13 40.76(8) . . ?
C2 Co1 C10 140.15(9) . . ?
C3 Co1 C10 114.13(9) . . ?
C1 Co1 C10 171.96(8) . . ?
C4 Co1 C10 129.39(8) . . ?
C9 Co1 C10 40.84(8) . . ?
C13 Co1 C10 68.21(9) . . ?
C2 Co1 C12 143.80(9) . . ?
C3 Co1 C12 166.38(8) . . ?
C1 Co1 C12 113.93(8) . . ?
C4 Co1 C12 124.96(8) . . ?
C9 Co1 C12 67.52(8) . . ?
C13 Co1 C12 39.88(8) . . ?
C10 Co1 C12 67.15(9) . . ?
C2 Co1 C11 175.70(9) . . ?
C3 Co1 C11 132.33(9) . . ?
C1 Co1 C11 136.05(8) . . ?
C4 Co1 C11 113.77(8) . . ?
C9 Co1 C11 67.62(8) . . ?
C13 Co1 C11 67.43(9) . . ?
C10 Co1 C11 39.72(9) . . ?
C12 Co1 C11 39.85(9) . . ?
C18 O2 C17 115.54(18) . . ?
C4 C1 C2 89.83(15) . . ?
C4 C1 C5 134.42(18) . . ?
C2 C1 C5 134.99(18) . . ?
C4 C1 Co1 68.59(11) . . ?
C2 C1 Co1 67.95(11) . . ?
C5 C1 Co1 128.09(14) . . ?
C1 C2 C3 89.85(15) . . ?
C1 C2 C6 134.93(19) . . ?
C3 C2 C6 134.58(19) . . ?
C1 C2 Co1 68.77(11) . . ?
C3 C2 Co1 68.48(10) . . ?
C6 C2 Co1 127.04(14) . . ?
C2 C6 H6A 109.5 . . ?
C2 C6 H6B 109.5 . . ?
H6A C6 H6B 109.5 . . ?
C2 C6 H6C 109.5 . . ?
H6A C6 H6C 109.5 . . ?
H6B C6 H6C 109.5 . . ?
C4 C3 C2 89.78(15) . . ?
C4 C3 C7 134.63(18) . . ?
C2 C3 C7 134.74(18) . . ?
C4 C3 Co1 68.80(11) . . ?
C2 C3 Co1 68.01(10) . . ?
C7 C3 Co1 128.28(15) . . ?
C3 C7 H7A 109.5 . . ?
C3 C7 H7B 109.5 . . ?
H7A C7 H7B 109.5 . . ?
C3 C7 H7C 109.5 . . ?
H7A C7 H7C 109.5 . . ?
H7B C7 H7C 109.5 . . ?
C3 C4 C1 90.54(15) . . ?
C3 C4 C8 134.70(18) . . ?
C1 C4 C8 134.12(18) . . ?
C3 C4 Co1 68.27(11) . . ?
C1 C4 Co1 68.41(11) . . ?
C8 C4 Co1 127.76(14) . . ?
C4 C8 H8A 109.5 . . ?
C4 C8 H8B 109.5 . . ?
H8A C8 H8B 109.5 . . ?
C4 C8 H8C 109.5 . . ?
H8A C8 H8C 109.5 . . ?
H8B C8 H8C 109.5 . . ?
C1 C5 H5A 109.5 . . ?
C1 C5 H5B 109.5 . . ?
H5A C5 H5B 109.5 . . ?
C1 C5 H5C 109.5 . . ?
H5A C5 H5C 109.5 . . ?
H5B C5 H5C 109.5 . . ?
C12 C13 C9 107.88(19) . . ?
C12 C13 Co1 71.06(12) . . ?
C9 C13 Co1 69.46(11) . . ?
C12 C13 H13A 126.1 . . ?
C9 C13 H13A 126.1 . . ?
Co1 C13 H13A 126.1 . . ?
C13 C12 C11 108.73(19) . . ?
C13 C12 Co1 69.06(11) . . ?
C11 C12 Co1 70.58(12) . . ?
C13 C12 H12A 125.6 . . ?
C11 C12 H12A 125.6 . . ?
Co1 C12 H12A 125.6 . . ?
C10 C11 C12 107.96(19) . . ?
C10 C11 Co1 69.19(12) . . ?
C12 C11 Co1 69.56(12) . . ?
C10 C11 H11A 126.0 . . ?
C12 C11 H11A 126.0 . . ?
Co1 C11 H11A 126.0 . . ?
C11 C10 C9 107.9(2) . . ?
C11 C10 Co1 71.09(13) . . ?
C9 C10 Co1 68.87(11) . . ?
C11 C10 H10A 126.0 . . ?
C9 C10 H10A 126.0 . . ?
Co1 C10 H10A 126.0 . . ?
C13 C9 C10 107.50(18) . . ?
C13 C9 C14 124.58(19) . . ?
C10 C9 C14 127.85(19) . . ?
C13 C9 Co1 69.78(11) . . ?
C10 C9 Co1 70.29(12) . . ?
C14 C9 Co1 122.97(14) . . ?
O1 C14 C9 121.41(19) . . ?
O1 C14 C15 121.47(19) . . ?
C9 C14 C15 117.11(19) . . ?
C14 C15 C16 114.9(2) . . ?
C14 C15 H15A 108.6 . . ?
C16 C15 H15A 108.6 . . ?
C14 C15 H15B 108.6 . . ?
C16 C15 H15B 108.6 . . ?
H15A C15 H15B 107.5 . . ?
C17 C16 C15 114.86(19) . . ?
C17 C16 H16A 108.6 . . ?
C15 C16 H16A 108.6 . . ?
C17 C16 H16B 108.6 . . ?
C15 C16 H16B 108.6 . . ?
H16A C16 H16B 107.5 . . ?
O2 C17 C16 107.8(2) . . ?
O2 C17 H17A 110.2 . . ?
C16 C17 H17A 110.2 . . ?
O2 C17 H17B 110.2 . . ?
C16 C17 H17B 110.2 . . ?
H17A C17 H17B 108.5 . . ?
O3 C18 O2 123.4(2) . . ?
O3 C18 C19 125.2(2) . . ?
O2 C18 C19 111.4(2) . . ?
C20 C19 C18 121.3(2) . . ?
C20 C19 H19A 119.4 . . ?
C18 C19 H19A 119.4 . . ?
C19 C20 H20A 119.5(17) . . ?
C19 C20 H20B 119.6(19) . . ?
H20A C20 H20B 121(3) . . ?

loop_
_geom_bond_atom_site_label_1
_geom_bond_atom_site_label_2
_geom_bond_distance
_geom_bond_site_symmetry_2
_geom_bond_publ_flag
Co1 C2 1.9731(19) . ?
Co1 C3 1.9795(19) . ?
Co1 C1 1.984(2) . ?
Co1 C4 1.9868(19) . ?
Co1 C9 2.0541(19) . ?
Co1 C13 2.0583(19) . ?
Co1 C10 2.073(2) . ?
Co1 C12 2.085(2) . ?
Co1 C11 2.098(2) . ?
O1 C14 1.221(3) . ?
O2 C18 1.343(3) . ?
O2 C17 1.456(3) . ?
O3 C18 1.203(3) . ?
C1 C4 1.456(3) . ?
C1 C2 1.459(3) . ?
C1 C5 1.484(3) . ?
C2 C3 1.465(3) . ?
C2 C6 1.488(3) . ?
C6 H6A 0.9800 . ?
C6 H6B 0.9800 . ?
C6 H6C 0.9800 . ?
C3 C4 1.452(3) . ?
C3 C7 1.485(3) . ?
C7 H7A 0.9800 . ?
C7 H7B 0.9800 . ?
C7 H7C 0.9800 . ?
C4 C8 1.489(3) . ?
C8 H8A 0.9800 . ?
C8 H8B 0.9800 . ?
C8 H8C 0.9800 . ?
C5 H5A 0.9800 . ?
C5 H5B 0.9800 . ?
C5 H5C 0.9800 . ?
C13 C12 1.413(3) . ?
C13 C9 1.432(3) . ?
C13 H13A 1.0000 . ?
C12 C11 1.426(3) . ?
C12 H12A 1.0000 . ?
C11 C10 1.417(3) . ?
C11 H11A 1.0000 . ?
C10 C9 1.440(3) . ?
C10 H10A 1.0000 . ?
C9 C14 1.480(3) . ?
C14 C15 1.514(3) . ?
C15 C16 1.526(3) . ?
C15 H15A 0.9900 . ?
C15 H15B 0.9900 . ?
C16 C17 1.502(3) . ?
C16 H16A 0.9900 . ?
C16 H16B 0.9900 . ?
C17 H17A 0.9900 . ?
C17 H17B 0.9900 . ?
C18 C19 1.473(3) . ?
C19 C20 1.316(3) . ?
C19 H19A 0.9500 . ?
C20 H20A 0.98(3) . ?
C20 H20B 1.01(3) . ?

loop_
_geom_torsion_atom_site_label_1
_geom_torsion_atom_site_label_2
_geom_torsion_atom_site_label_3
_geom_torsion_atom_site_label_4
_geom_torsion
_geom_torsion_site_symmetry_1
_geom_torsion_site_symmetry_2
_geom_torsion_site_symmetry_3
_geom_torsion_site_symmetry_4
_geom_torsion_publ_flag
C2 Co1 C1 C4 98.95(15) . . . . ?
C3 Co1 C1 C4 49.01(11) . . . . ?
C9 Co1 C1 C4 158.48(13) . . . . ?
C13 Co1 C1 C4 -160.69(11) . . . . ?
C10 Co1 C1 C4 -20.4(6) . . . . ?
C12 Co1 C1 C4 -116.32(12) . . . . ?
C11 Co1 C1 C4 -74.89(15) . . . . ?
C3 Co1 C1 C2 -49.93(11) . . . . ?
C4 Co1 C1 C2 -98.95(14) . . . . ?
C9 Co1 C1 C2 59.53(18) . . . . ?
C13 Co1 C1 C2 100.36(12) . . . . ?
C10 Co1 C1 C2 -119.3(6) . . . . ?
C12 Co1 C1 C2 144.73(12) . . . . ?
C11 Co1 C1 C2 -173.84(13) . . . . ?
C2 Co1 C1 C5 -130.7(2) . . . . ?
C3 Co1 C1 C5 179.4(2) . . . . ?
C4 Co1 C1 C5 130.4(2) . . . . ?
C9 Co1 C1 C5 -71.1(2) . . . . ?
C13 Co1 C1 C5 -30.3(2) . . . . ?
C10 Co1 C1 C5 110.0(6) . . . . ?
C12 Co1 C1 C5 14.1(2) . . . . ?
C11 Co1 C1 C5 55.5(2) . . . . ?
C4 C1 C2 C3 0.01(15) . . . . ?
C5 C1 C2 C3 -170.7(2) . . . . ?
Co1 C1 C2 C3 66.89(11) . . . . ?
C4 C1 C2 C6 171.4(2) . . . . ?
C5 C1 C2 C6 0.7(4) . . . . ?
Co1 C1 C2 C6 -121.7(2) . . . . ?
C4 C1 C2 Co1 -66.88(11) . . . . ?
C5 C1 C2 Co1 122.4(2) . . . . ?
C3 Co1 C2 C1 98.64(14) . . . . ?
C4 Co1 C2 C1 49.35(11) . . . . ?
C9 Co1 C2 C1 -148.97(11) . . . . ?
C13 Co1 C2 C1 -103.44(12) . . . . ?
C10 Co1 C2 C1 169.02(13) . . . . ?
C12 Co1 C2 C1 -63.32(17) . . . . ?
C11 Co1 C2 C1 83.3(12) . . . . ?
C1 Co1 C2 C3 -98.64(14) . . . . ?
C4 Co1 C2 C3 -49.29(11) . . . . ?
C9 Co1 C2 C3 112.39(12) . . . . ?
C13 Co1 C2 C3 157.92(11) . . . . ?
C10 Co1 C2 C3 70.39(16) . . . . ?
C12 Co1 C2 C3 -161.96(13) . . . . ?
C11 Co1 C2 C3 -15.4(13) . . . . ?
C3 Co1 C2 C6 -130.4(2) . . . . ?
C1 Co1 C2 C6 131.0(2) . . . . ?
C4 Co1 C2 C6 -179.7(2) . . . . ?
C9 Co1 C2 C6 -18.0(2) . . . . ?
C13 Co1 C2 C6 27.6(2) . . . . ?
C10 Co1 C2 C6 -60.0(2) . . . . ?
C12 Co1 C2 C6 67.7(2) . . . . ?
C11 Co1 C2 C6 -145.7(12) . . . . ?
C1 C2 C3 C4 -0.01(15) . . . . ?
C6 C2 C3 C4 -171.5(2) . . . . ?
Co1 C2 C3 C4 67.14(11) . . . . ?
C1 C2 C3 C7 170.1(2) . . . . ?
C6 C2 C3 C7 -1.4(4) . . . . ?
Co1 C2 C3 C7 -122.7(2) . . . . ?
C1 C2 C3 Co1 -67.16(11) . . . . ?
C6 C2 C3 Co1 121.4(2) . . . . ?
C2 Co1 C3 C4 -98.75(15) . . . . ?
C1 Co1 C3 C4 -49.10(11) . . . . ?
C9 Co1 C3 C4 168.43(11) . . . . ?
C13 Co1 C3 C4 -148.02(18) . . . . ?
C10 Co1 C3 C4 122.65(12) . . . . ?
C12 Co1 C3 C4 30.3(4) . . . . ?
C11 Co1 C3 C4 79.71(15) . . . . ?
C1 Co1 C3 C2 49.65(11) . . . . ?
C4 Co1 C3 C2 98.75(15) . . . . ?
C9 Co1 C3 C2 -92.83(13) . . . . ?
C13 Co1 C3 C2 -49.3(2) . . . . ?
C10 Co1 C3 C2 -138.60(12) . . . . ?
C12 Co1 C3 C2 129.0(4) . . . . ?
C11 Co1 C3 C2 178.46(13) . . . . ?
C2 Co1 C3 C7 130.4(2) . . . . ?
C1 Co1 C3 C7 -179.9(2) . . . . ?
C4 Co1 C3 C7 -130.8(2) . . . . ?
C9 Co1 C3 C7 37.6(2) . . . . ?
C13 Co1 C3 C7 81.1(3) . . . . ?
C10 Co1 C3 C7 -8.2(2) . . . . ?
C12 Co1 C3 C7 -100.6(4) . . . . ?
C11 Co1 C3 C7 -51.1(2) . . . . ?
C2 C3 C4 C1 0.01(15) . . . . ?
C7 C3 C4 C1 -170.1(2) . . . . ?
Co1 C3 C4 C1 66.43(11) . . . . ?
C2 C3 C4 C8 171.4(2) . . . . ?
C7 C3 C4 C8 1.2(4) . . . . ?
Co1 C3 C4 C8 -122.2(2) . . . . ?
C2 C3 C4 Co1 -66.42(10) . . . . ?
C7 C3 C4 Co1 123.4(2) . . . . ?
C2 C1 C4 C3 -0.01(15) . . . . ?
C5 C1 C4 C3 170.8(2) . . . . ?
Co1 C1 C4 C3 -66.30(11) . . . . ?
C2 C1 C4 C8 -171.5(2) . . . . ?
C5 C1 C4 C8 -0.7(4) . . . . ?
Co1 C1 C4 C8 122.2(2) . . . . ?
C2 C1 C4 Co1 66.29(11) . . . . ?
C5 C1 C4 Co1 -122.9(2) . . . . ?
C2 Co1 C4 C3 50.01(12) . . . . ?
C1 Co1 C4 C3 99.71(14) . . . . ?
C9 Co1 C4 C3 -36.1(3) . . . . ?
C13 Co1 C4 C3 145.10(19) . . . . ?
C10 Co1 C4 C3 -83.90(14) . . . . ?
C12 Co1 C4 C3 -171.67(12) . . . . ?
C11 Co1 C4 C3 -127.36(12) . . . . ?
C2 Co1 C4 C1 -49.69(11) . . . . ?
C3 Co1 C4 C1 -99.71(14) . . . . ?
C9 Co1 C4 C1 -135.8(3) . . . . ?
C13 Co1 C4 C1 45.4(2) . . . . ?
C10 Co1 C4 C1 176.39(12) . . . . ?
C12 Co1 C4 C1 88.62(13) . . . . ?
C11 Co1 C4 C1 132.93(12) . . . . ?
C2 Co1 C4 C8 -179.5(2) . . . . ?
C3 Co1 C4 C8 130.5(2) . . . . ?
C1 Co1 C4 C8 -129.8(2) . . . . ?
C9 Co1 C4 C8 94.3(3) . . . . ?
C13 Co1 C4 C8 -84.4(3) . . . . ?
C10 Co1 C4 C8 46.6(2) . . . . ?
C12 Co1 C4 C8 -41.2(2) . . . . ?
C11 Co1 C4 C8 3.1(2) . . . . ?
C2 Co1 C13 C12 143.59(13) . . . . ?
C3 Co1 C13 C12 179.37(18) . . . . ?
C1 Co1 C13 C12 94.49(14) . . . . ?
C4 Co1 C13 C12 61.1(2) . . . . ?
C9 Co1 C13 C12 -118.37(18) . . . . ?
C10 Co1 C13 C12 -80.00(14) . . . . ?
C11 Co1 C13 C12 -36.96(13) . . . . ?
C2 Co1 C13 C9 -98.04(13) . . . . ?
C3 Co1 C13 C9 -62.3(2) . . . . ?
C1 Co1 C13 C9 -147.14(12) . . . . ?
C4 Co1 C13 C9 179.46(17) . . . . ?
C10 Co1 C13 C9 38.38(12) . . . . ?
C12 Co1 C13 C9 118.37(18) . . . . ?
C11 Co1 C13 C9 81.42(13) . . . . ?
C9 C13 C12 C11 -0.3(2) . . . . ?
Co1 C13 C12 C11 59.63(15) . . . . ?
C9 C13 C12 Co1 -59.97(13) . . . . ?
C2 Co1 C12 C13 -63.73(19) . . . . ?
C3 Co1 C12 C13 -178.8(3) . . . . ?
C1 Co1 C12 C13 -105.81(13) . . . . ?
C4 Co1 C12 C13 -154.05(12) . . . . ?
C9 Co1 C12 C13 38.44(13) . . . . ?
C10 Co1 C12 C13 82.88(14) . . . . ?
C11 Co1 C12 C13 119.97(19) . . . . ?
C2 Co1 C12 C11 176.30(14) . . . . ?
C3 Co1 C12 C11 61.2(4) . . . . ?
C1 Co1 C12 C11 134.22(13) . . . . ?
C4 Co1 C12 C11 85.98(15) . . . . ?
C9 Co1 C12 C11 -81.53(14) . . . . ?
C13 Co1 C12 C11 -119.97(19) . . . . ?
C10 Co1 C12 C11 -37.09(13) . . . . ?
C13 C12 C11 C10 0.0(2) . . . . ?
Co1 C12 C11 C10 58.72(15) . . . . ?
C13 C12 C11 Co1 -58.68(14) . . . . ?
C2 Co1 C11 C10 90.9(12) . . . . ?
C3 Co1 C11 C10 76.63(16) . . . . ?
C1 Co1 C11 C10 169.73(13) . . . . ?
C4 Co1 C11 C10 123.71(13) . . . . ?
C9 Co1 C11 C10 -38.32(13) . . . . ?
C13 Co1 C11 C10 -82.60(14) . . . . ?
C12 Co1 C11 C10 -119.58(19) . . . . ?
C2 Co1 C11 C12 -149.5(12) . . . . ?
C3 Co1 C11 C12 -163.79(12) . . . . ?
C1 Co1 C11 C12 -70.69(17) . . . . ?
C4 Co1 C11 C12 -116.71(13) . . . . ?
C9 Co1 C11 C12 81.26(13) . . . . ?
C13 Co1 C11 C12 36.98(12) . . . . ?
C10 Co1 C11 C12 119.58(19) . . . . ?
C12 C11 C10 C9 0.3(2) . . . . ?
Co1 C11 C10 C9 59.24(14) . . . . ?
C12 C11 C10 Co1 -58.95(15) . . . . ?
C2 Co1 C10 C11 -173.28(14) . . . . ?
C3 Co1 C10 C11 -127.99(13) . . . . ?
C1 Co1 C10 C11 -62.2(6) . . . . ?
C4 Co1 C10 C11 -80.08(16) . . . . ?
C9 Co1 C10 C11 118.76(18) . . . . ?
C13 Co1 C10 C11 80.47(14) . . . . ?
C12 Co1 C10 C11 37.21(13) . . . . ?
C2 Co1 C10 C9 67.96(17) . . . . ?
C3 Co1 C10 C9 113.24(12) . . . . ?
C1 Co1 C10 C9 179.0(6) . . . . ?
C4 Co1 C10 C9 161.15(11) . . . . ?
C13 Co1 C10 C9 -38.30(12) . . . . ?
C12 Co1 C10 C9 -81.55(13) . . . . ?
C11 Co1 C10 C9 -118.76(18) . . . . ?
C12 C13 C9 C10 0.5(2) . . . . ?
Co1 C13 C9 C10 -60.46(14) . . . . ?
C12 C13 C9 C14 177.76(18) . . . . ?
Co1 C13 C9 C14 116.77(19) . . . . ?
C12 C13 C9 Co1 60.99(14) . . . . ?
C11 C10 C9 C13 -0.5(2) . . . . ?
Co1 C10 C9 C13 60.13(13) . . . . ?
C11 C10 C9 C14 -177.62(19) . . . . ?
Co1 C10 C9 C14 -117.0(2) . . . . ?
C11 C10 C9 Co1 -60.64(15) . . . . ?
C2 Co1 C9 C13 102.77(13) . . . . ?
C3 Co1 C9 C13 152.16(12) . . . . ?
C1 Co1 C9 C13 62.06(19) . . . . ?
C4 Co1 C9 C13 -179.2(2) . . . . ?
C10 Co1 C9 C13 -118.19(17) . . . . ?
C12 Co1 C9 C13 -37.63(12) . . . . ?
C11 Co1 C9 C13 -80.90(13) . . . . ?
C2 Co1 C9 C10 -139.04(13) . . . . ?
C3 Co1 C9 C10 -89.65(14) . . . . ?
C1 Co1 C9 C10 -179.75(15) . . . . ?
C4 Co1 C9 C10 -61.0(3) . . . . ?
C13 Co1 C9 C10 118.19(17) . . . . ?
C12 Co1 C9 C10 80.56(13) . . . . ?
C11 Co1 C9 C10 37.29(13) . . . . ?
C2 Co1 C9 C14 -16.0(2) . . . . ?
C3 Co1 C9 C14 33.3(2) . . . . ?
C1 Co1 C9 C14 -56.8(2) . . . . ?
C4 Co1 C9 C14 62.0(4) . . . . ?
C13 Co1 C9 C14 -118.8(2) . . . . ?
C10 Co1 C9 C14 123.0(2) . . . . ?
C12 Co1 C9 C14 -156.4(2) . . . . ?
C11 Co1 C9 C14 160.3(2) . . . . ?
C13 C9 C14 O1 1.7(3) . . . . ?
C10 C9 C14 O1 178.4(2) . . . . ?
Co1 C9 C14 O1 88.7(2) . . . . ?
C13 C9 C14 C15 -179.59(18) . . . . ?
C10 C9 C14 C15 -2.9(3) . . . . ?
Co1 C9 C14 C15 -92.6(2) . . . . ?
O1 C14 C15 C16 -5.0(3) . . . . ?
C9 C14 C15 C16 176.33(18) . . . . ?
C14 C15 C16 C17 -70.4(3) . . . . ?
C18 O2 C17 C16 -173.16(18) . . . . ?
C15 C16 C17 O2 -59.7(3) . . . . ?
C17 O2 C18 O3 2.1(3) . . . . ?
C17 O2 C18 C19 -178.42(18) . . . . ?
O3 C18 C19 C20 -4.2(4) . . . . ?
O2 C18 C19 C20 176.3(2) . . . . ?
